data_7155463
loop_
_publ_author_name
'Mahato, Sujit'
'Jana, Chandan K.'

_publ_section_title
;
 Iterative direct C(sp(3))-H functionalization of amines:
 diastereoselective divergent syntheses of \a,\a'-disubstituted alicyclic
 amines.
;
_journal_issue 7
_journal_name_full 'Organic &amp; biomolecular chemistry'
_journal_page_first 1655
_journal_page_last 1660
_journal_paper_doi 10.1039/c6ob02257j
_journal_volume 15
_journal_year 2017
_chemical_formula_moiety 'C27 H25 N O2'
_chemical_formula_sum 'C27 H25 N O2'
_chemical_formula_weight 395.48
_chemical_name_systematic 1-((R)-phenyl((S)-3-phenylmorpholino)methyl)naphthalen-2-ol
_space_group_IT_number 15
_symmetry_cell_setting monoclinic
_symmetry_space_group_name_Hall '-C 2yc'
_symmetry_space_group_name_H-M 'C 1 2/c 1'
_atom_sites_solution_hydrogens geom
_atom_sites_solution_primary direct
_atom_sites_solution_secondary difmap
_audit_block_doi 10.5517/cc10z3kn
_audit_creation_method SHELXL-97
_audit_update_record
;
2016-08-16 deposited with the CCDC.
2017-01-19 downloaded from the CCDC.
;
_cell_angle_alpha 90.00
_cell_angle_beta 103.593(4)
_cell_angle_gamma 90.00
_cell_formula_units_Z 8
_cell_length_a 26.2548(11)
_cell_length_b 9.6138(6)
_cell_length_c 17.4876(7)
_cell_measurement_reflns_used 9487
_cell_measurement_temperature 293(2)
_cell_measurement_theta_max 28.75
_cell_measurement_theta_min 3.14
_cell_volume 4290.4(4)
_computing_cell_refinement 'Bruker SMART'
_computing_data_collection 'Bruker SMART'
_computing_data_reduction 'Bruker SAINT'
_computing_molecular_graphics 'Bruker SHELXTL'
_computing_publication_material 'Bruker SHELXTL'
_computing_structure_refinement 'SHELXL-97 (Sheldrick, 1997)'
_computing_structure_solution 'SHELXS-97 (Sheldrick, 1990)'
_diffrn_ambient_temperature 293(2)
_diffrn_measured_fraction_theta_full 0.998
_diffrn_measured_fraction_theta_max 0.998
_diffrn_measurement_device_type 'CCD area detector'
_diffrn_measurement_method 'phi and omega scans'
_diffrn_radiation_monochromator graphite
_diffrn_radiation_source 'fine-focus sealed tube'
_diffrn_radiation_type MoK\a
_diffrn_radiation_wavelength 0.71073
_diffrn_reflns_av_R_equivalents 0.0296
_diffrn_reflns_av_sigmaI/netI 0.0456
_diffrn_reflns_limit_h_max 29
_diffrn_reflns_limit_h_min -31
_diffrn_reflns_limit_k_max 8
_diffrn_reflns_limit_k_min -11
_diffrn_reflns_limit_l_max 18
_diffrn_reflns_limit_l_min -20
_diffrn_reflns_number 8463
_diffrn_reflns_theta_full 25.00
_diffrn_reflns_theta_max 25.00
_diffrn_reflns_theta_min 3.16
_exptl_absorpt_coefficient_mu 0.077
_exptl_absorpt_correction_T_max 0.980
_exptl_absorpt_correction_T_min 0.976
_exptl_absorpt_correction_type multi-scan
_exptl_absorpt_process_details SADABS
_exptl_crystal_colour colorless
_exptl_crystal_density_diffrn 1.225
_exptl_crystal_density_method 'not measured'
_exptl_crystal_description needle
_exptl_crystal_F_000 1680
_exptl_crystal_recrystallization_method 'Re-crystallisation from solvent: Ethyl acetate'
_exptl_crystal_size_max 0.32
_exptl_crystal_size_mid 0.30
_exptl_crystal_size_min 0.26
_refine_diff_density_max 0.190
_refine_diff_density_min -0.171
_refine_diff_density_rms 0.037
_refine_ls_extinction_method none
_refine_ls_goodness_of_fit_ref 1.079
_refine_ls_hydrogen_treatment mixed
_refine_ls_matrix_type full
_refine_ls_number_parameters 272
_refine_ls_number_reflns 3785
_refine_ls_number_restraints 0
_refine_ls_restrained_S_all 1.079
_refine_ls_R_factor_all 0.0782
_refine_ls_R_factor_gt 0.0530
_refine_ls_shift/su_max 0.000
_refine_ls_shift/su_mean 0.000
_refine_ls_structure_factor_coef Fsqd
_refine_ls_weighting_details 'calc w=1/[\s^2^(Fo^2^)+(0.0300P)^2^+4.0000P] where P=(Fo^2^+2Fc^2^)/3'
_refine_ls_weighting_scheme calc
_refine_ls_wR_factor_gt 0.1118
_refine_ls_wR_factor_ref 0.1267
_reflns_number_gt 2701
_reflns_number_total 3785
_reflns_threshold_expression >2sigma(I)
_cod_data_source_file c6ob02257j3.cif
_cod_data_source_block ckj_1_236_1
_cod_depositor_comments 'Adding full bibliography for 7155463--7155466.cif.'
_cod_original_cell_volume 4290.4(3)
_cod_original_sg_symbol_H-M 'C 2/c'
_cod_database_code 7155463

loop_
_symmetry_equiv_pos_as_xyz
'x, y, z'
'-x, y, -z+1/2'
'x+1/2, y+1/2, z'
'-x+1/2, y+1/2, -z+1/2'
'-x, -y, -z'
'x, -y, z-1/2'
'-x+1/2, -y+1/2, -z'
'x+1/2, -y+1/2, z-1/2'

loop_
_atom_site_label
_atom_site_type_symbol
_atom_site_fract_x
_atom_site_fract_y
_atom_site_fract_z
_atom_site_U_iso_or_equiv
_atom_site_adp_type
_atom_site_occupancy
_atom_site_symmetry_multiplicity
_atom_site_calc_flag
_atom_site_refinement_flags
O1 O 0.41345(6) 0.38319(19) 0.16613(8) 0.0508(5) Uani 1 1 d .
H1 H 0.3936 0.4304 0.1330 0.076 Uiso 1 1 calc R
O2 O 0.25396(7) 0.4569(2) -0.00856(9) 0.0544(5) Uani 1 1 d .
N1 N 0.33714(7) 0.5593(2) 0.11445(9) 0.0373(5) Uani 1 1 d .
C10 C 0.42539(8) 0.5250(3) 0.39362(12) 0.0405(6) Uani 1 1 d .
C16 C 0.25291(8) 0.5396(3) 0.16464(12) 0.0391(5) Uani 1 1 d .
C9 C 0.39702(8) 0.6075(3) 0.32999(11) 0.0370(5) Uani 1 1 d .
C11 C 0.36238(8) 0.6493(2) 0.18266(11) 0.0366(5) Uani 1 1 d .
H11 H 0.3346 0.6992 0.2001 0.044 Uiso 1 1 calc R
C1 C 0.39172(8) 0.5593(3) 0.25097(11) 0.0357(5) Uani 1 1 d .
C2 C 0.41560(8) 0.4364(3) 0.23896(12) 0.0403(6) Uani 1 1 d .
C22 C 0.39872(9) 0.7565(3) 0.16028(12) 0.0402(6) Uani 1 1 d .
C4 C 0.44775(8) 0.3980(3) 0.37716(13) 0.0469(6) Uani 1 1 d .
H4 H 0.4656 0.3428 0.4185 0.056 Uiso 1 1 calc R
C12 C 0.29536(8) 0.4681(3) 0.13260(12) 0.0401(6) Uani 1 1 d .
H12 H 0.3133 0.4046 0.1741 0.048 Uiso 1 1 calc R
C3 C 0.44362(8) 0.3558(3) 0.30235(13) 0.0460(6) Uani 1 1 d .
H3 H 0.4593 0.2730 0.2926 0.055 Uiso 1 1 calc R
C8 C 0.37665(9) 0.7359(3) 0.34919(13) 0.0464(6) Uani 1 1 d .
H8 H 0.3576 0.7916 0.3090 0.056 Uiso 1 1 calc R
C15 C 0.31685(9) 0.6396(3) 0.04182(12) 0.0446(6) Uani 1 1 d .
H15A H 0.3450 0.6936 0.0292 0.054 Uiso 1 1 calc R
H15B H 0.2900 0.7035 0.0498 0.054 Uiso 1 1 calc R
C17 C 0.25744(9) 0.5412(3) 0.24531(13) 0.0486(6) Uani 1 1 d .
H17 H 0.2869 0.5021 0.2784 0.058 Uiso 1 1 calc R
C21 C 0.20812(9) 0.5986(3) 0.11727(14) 0.0496(6) Uani 1 1 d .
H21 H 0.2040 0.5997 0.0630 0.060 Uiso 1 1 calc R
C5 C 0.43173(9) 0.5738(3) 0.47156(13) 0.0504(7) Uani 1 1 d .
H5 H 0.4497 0.5191 0.5131 0.061 Uiso 1 1 calc R
C14 C 0.29423(10) 0.5429(3) -0.02518(13) 0.0528(7) Uani 1 1 d .
H14A H 0.2800 0.5972 -0.0721 0.063 Uiso 1 1 calc R
H14B H 0.3219 0.4845 -0.0357 0.063 Uiso 1 1 calc R
C7 C 0.38439(10) 0.7798(3) 0.42554(13) 0.0540(7) Uani 1 1 d .
H7 H 0.3708 0.8650 0.4364 0.065 Uiso 1 1 calc R
C13 C 0.27405(10) 0.3779(3) 0.06086(13) 0.0520(7) Uani 1 1 d .
H13A H 0.3018 0.3177 0.0521 0.062 Uiso 1 1 calc R
H13B H 0.2464 0.3191 0.0712 0.062 Uiso 1 1 calc R
C6 C 0.41237(10) 0.6981(3) 0.48707(13) 0.0548(7) Uani 1 1 d .
H6 H 0.4177 0.7291 0.5387 0.066 Uiso 1 1 calc R
C18 C 0.21918(10) 0.5995(3) 0.27773(15) 0.0564(7) Uani 1 1 d .
H18 H 0.2234 0.6006 0.3320 0.068 Uiso 1 1 calc R
C19 C 0.17517(10) 0.6555(3) 0.22997(16) 0.0585(7) Uani 1 1 d .
H19 H 0.1491 0.6934 0.2516 0.070 Uiso 1 1 calc R
C27 C 0.44727(10) 0.7230(3) 0.14764(15) 0.0562(7) Uani 1 1 d .
H27 H 0.4588 0.6313 0.1536 0.067 Uiso 1 1 calc R
C20 C 0.16971(10) 0.6555(3) 0.14978(16) 0.0614(8) Uani 1 1 d .
H20 H 0.1399 0.6941 0.1172 0.074 Uiso 1 1 calc R
C23 C 0.38344(12) 0.8938(3) 0.15283(17) 0.0682(8) Uani 1 1 d .
H23 H 0.3509 0.9189 0.1610 0.082 Uiso 1 1 calc R
C26 C 0.47879(12) 0.8229(4) 0.12644(19) 0.0788(10) Uani 1 1 d .
H26 H 0.5108 0.7979 0.1165 0.095 Uiso 1 1 calc R
C24 C 0.41570(15) 0.9954(4) 0.1333(2) 0.0965(12) Uani 1 1 d .
H24 H 0.4051 1.0879 0.1294 0.116 Uiso 1 1 calc R
C25 C 0.46319(15) 0.9587(4) 0.1200(2) 0.0956(12) Uani 1 1 d .
H25 H 0.4849 1.0263 0.1064 0.115 Uiso 1 1 calc R

loop_
_atom_site_aniso_label
_atom_site_aniso_U_11
_atom_site_aniso_U_22
_atom_site_aniso_U_33
_atom_site_aniso_U_23
_atom_site_aniso_U_13
_atom_site_aniso_U_12
O1 0.0569(11) 0.0523(12) 0.0395(9) -0.0079(8) 0.0039(7) 0.0162(9)
O2 0.0562(10) 0.0606(13) 0.0389(9) -0.0059(9) -0.0042(7) -0.0006(10)
N1 0.0390(10) 0.0420(12) 0.0280(9) 0.0013(8) 0.0021(7) 0.0034(9)
C10 0.0339(11) 0.0490(16) 0.0357(12) 0.0027(11) 0.0022(9) -0.0075(12)
C16 0.0383(12) 0.0362(14) 0.0411(12) 0.0012(11) 0.0057(9) -0.0042(11)
C9 0.0331(11) 0.0445(15) 0.0320(11) -0.0018(11) 0.0048(8) -0.0049(11)
C11 0.0373(11) 0.0397(15) 0.0316(11) -0.0018(10) 0.0056(9) 0.0039(11)
C1 0.0315(11) 0.0408(15) 0.0327(11) 0.0009(10) 0.0032(8) -0.0005(11)
C2 0.0358(12) 0.0454(16) 0.0368(12) -0.0026(11) 0.0024(9) 0.0023(12)
C22 0.0456(13) 0.0389(15) 0.0351(12) 0.0006(11) 0.0073(9) 0.0011(12)
C4 0.0383(12) 0.0508(17) 0.0438(13) 0.0096(12) -0.0060(10) -0.0034(13)
C12 0.0423(12) 0.0386(15) 0.0354(12) 0.0017(10) 0.0014(9) 0.0032(12)
C3 0.0380(12) 0.0429(16) 0.0518(14) 0.0021(12) -0.0001(10) 0.0059(12)
C8 0.0486(14) 0.0493(17) 0.0404(13) -0.0027(12) 0.0084(10) 0.0010(13)
C15 0.0465(13) 0.0524(17) 0.0324(11) 0.0070(11) 0.0044(9) 0.0061(13)
C17 0.0427(13) 0.0573(18) 0.0432(13) -0.0010(12) 0.0053(10) -0.0048(13)
C21 0.0483(14) 0.0542(18) 0.0454(13) 0.0076(13) 0.0092(11) 0.0060(14)
C5 0.0484(14) 0.064(2) 0.0352(13) 0.0048(13) 0.0022(10) -0.0130(14)
C14 0.0567(15) 0.0640(19) 0.0335(12) -0.0006(12) 0.0022(11) 0.0095(15)
C7 0.0586(15) 0.0585(19) 0.0472(14) -0.0119(13) 0.0172(12) -0.0027(15)
C13 0.0585(15) 0.0476(17) 0.0449(13) -0.0053(12) 0.0018(11) 0.0035(14)
C6 0.0615(16) 0.071(2) 0.0322(12) -0.0078(13) 0.0114(11) -0.0125(16)
C18 0.0546(15) 0.065(2) 0.0520(14) -0.0084(14) 0.0177(12) -0.0088(15)
C19 0.0512(15) 0.0569(19) 0.0727(18) -0.0064(15) 0.0253(13) 0.0007(15)
C27 0.0487(15) 0.0514(18) 0.0699(17) 0.0088(14) 0.0168(12) 0.0055(14)
C20 0.0469(15) 0.066(2) 0.0708(18) 0.0100(16) 0.0124(12) 0.0125(15)
C23 0.080(2) 0.0460(18) 0.091(2) 0.0110(16) 0.0452(17) 0.0105(17)
C26 0.0610(18) 0.075(3) 0.108(3) 0.014(2) 0.0353(17) -0.0028(19)
C24 0.130(3) 0.041(2) 0.140(3) 0.019(2) 0.076(3) 0.008(2)
C25 0.100(3) 0.067(3) 0.136(3) 0.016(2) 0.059(2) -0.017(2)

loop_
_atom_type_symbol
_atom_type_description
_atom_type_scat_dispersion_real
_atom_type_scat_dispersion_imag
_atom_type_scat_source
C C 0.0033 0.0016 'International Tables Vol C Tables 4.2.6.8 and 6.1.1.4'
H H 0.0000 0.0000 'International Tables Vol C Tables 4.2.6.8 and 6.1.1.4'
N N 0.0061 0.0033 'International Tables Vol C Tables 4.2.6.8 and 6.1.1.4'
O O 0.0106 0.0060 'International Tables Vol C Tables 4.2.6.8 and 6.1.1.4'

loop_
_citation_id
_citation_doi
_citation_year
1 10.1039/C3CC46191B 2014

loop_
_geom_angle_atom_site_label_1
_geom_angle_atom_site_label_2
_geom_angle_atom_site_label_3
_geom_angle
C13 O2 C14 109.85(18)
C15 N1 C12 110.80(16)
C15 N1 C11 112.75(18)
C12 N1 C11 112.29(15)
C4 C10 C5 121.5(2)
C4 C10 C9 119.2(2)
C5 C10 C9 119.3(2)
C17 C16 C21 117.4(2)
C17 C16 C12 118.9(2)
C21 C16 C12 123.65(19)
C8 C9 C10 117.2(2)
C8 C9 C1 123.6(2)
C10 C9 C1 119.2(2)
N1 C11 C22 112.00(16)
N1 C11 C1 110.06(19)
C22 C11 C1 110.74(17)
C2 C1 C9 118.7(2)
C2 C1 C11 122.04(19)
C9 C1 C11 119.2(2)
O1 C2 C1 123.0(2)
O1 C2 C3 115.3(2)
C1 C2 C3 121.6(2)
C23 C22 C27 117.9(3)
C23 C22 C11 119.3(2)
C27 C22 C11 122.9(2)
C3 C4 C10 121.0(2)
N1 C12 C13 107.79(18)
N1 C12 C16 116.7(2)
C13 C12 C16 113.70(18)
C4 C3 C2 120.3(2)
C7 C8 C9 121.5(2)
N1 C15 C14 110.1(2)
C18 C17 C16 121.6(2)
C20 C21 C16 120.9(2)
C6 C5 C10 121.5(2)
O2 C14 C15 112.07(19)
C8 C7 C6 120.6(3)
O2 C13 C12 112.9(2)
C5 C6 C7 119.9(2)
C19 C18 C17 120.0(2)
C18 C19 C20 119.5(2)
C26 C27 C22 121.1(3)
C19 C20 C21 120.6(2)
C22 C23 C24 121.1(3)
C25 C26 C27 120.2(3)
C25 C24 C23 119.7(3)
C26 C25 C24 120.0(3)

loop_
_geom_bond_atom_site_label_1
_geom_bond_atom_site_label_2
_geom_bond_distance
O1 C2 1.361(2)
O2 C13 1.424(3)
O2 C14 1.425(3)
N1 C15 1.475(3)
N1 C12 1.495(3)
N1 C11 1.497(3)
C10 C4 1.413(3)
C10 C5 1.414(3)
C10 C9 1.426(3)
C16 C17 1.388(3)
C16 C21 1.390(3)
C16 C12 1.524(3)
C9 C8 1.417(3)
C9 C1 1.433(3)
C11 C22 1.517(3)
C11 C1 1.529(3)
C1 C2 1.377(3)
C2 C3 1.410(3)
C22 C23 1.377(4)
C22 C27 1.382(3)
C4 C3 1.350(3)
C12 C13 1.520(3)
C8 C7 1.369(3)
C15 C14 1.504(3)
C17 C18 1.383(3)
C21 C20 1.382(3)
C5 C6 1.351(4)
C7 C6 1.394(4)
C18 C19 1.367(4)
C19 C20 1.376(4)
C27 C26 1.375(4)
C23 C24 1.386(4)
C26 C25 1.365(5)
C24 C25 1.368(5)
